data_4036356
loop_
_publ_author_name
'Ren, Wen-Sheng'
'Zhao, Liang'
'Wang, Mei-Xiang'

_publ_section_title
;
 Selective Formylation of Azacalixpyridine Macrocycles and Their
 Transformation to Molecular Semicages.
;
_journal_issue 18
_journal_name_full 'The Journal of organic chemistry'
_journal_page_first 9272
_journal_page_last 9278
_journal_paper_doi 10.1021/acs.joc.5b01722
_journal_volume 80
_journal_year 2015
_chemical_formula_moiety 'C26 H24 N8'
_chemical_formula_sum 'C26 H24 N8'
_chemical_formula_weight 448.53
_space_group_crystal_system monoclinic
_space_group_IT_number 14
_space_group_name_Hall '-P 2ybc'
_space_group_name_H-M_alt 'P 1 21/c 1'
_atom_sites_solution_hydrogens geom
_atom_sites_solution_primary direct
_audit_creation_date 2015-07-15
_audit_creation_method
;
Olex2 1.2
(compiled 2015.01.26 svn.r3150 for OlexSys, GUI svn.r4998)
;
_cell_angle_alpha 90
_cell_angle_beta 106.667(4)
_cell_angle_gamma 90
_cell_formula_units_Z 4
_cell_length_a 17.774(5)
_cell_length_b 11.314(3)
_cell_length_c 11.548(3)
_cell_measurement_reflns_used 5194
_cell_measurement_temperature 173.1500
_cell_measurement_theta_max 27.4711
_cell_measurement_theta_min 2.4665
_cell_volume 2224.7(10)
_computing_cell_refinement 'CrystalClear (Rigaku Inc., 2007)'
_computing_data_collection 'CrystalClear (Rigaku Inc., 2007)'
_computing_data_reduction 'CrystalClear (Rigaku Inc., 2007)'
_computing_molecular_graphics 'Olex2 (Dolomanov et al., 2009)'
_computing_publication_material 'CIFTAB (Sheldrick, 2013)'
_computing_structure_refinement 'SHELXL (Sheldrick, 2014)'
_computing_structure_solution
;
'SHELXT (Sheldrick, 2014)'
;
_diffrn_ambient_temperature 173.1500
_diffrn_detector_area_resol_mean 28.5714
_diffrn_measured_fraction_theta_full 0.988
_diffrn_measured_fraction_theta_max 0.984
_diffrn_measurement_details
;
scan:
	Number of images: 360
	           Slice: -110.0000 - 70.0000
	     Image width: 0.5000
	        Exp time: 20.0000
	   Rotation axis: Omega
	           Omega: 0.0000
	             Chi: 45.0000
	             Phi: 270.0000
	             XTD: 45.1206
	          2theta: -19.8129
scan:
	Number of images: 240
	           Slice: -80.0000 - 40.0000
	     Image width: 0.5000
	        Exp time: 20.0000
	   Rotation axis: Omega
	           Omega: 0.0000
	             Chi: 45.0000
	             Phi: 90.0000
	             XTD: 45.1206
	          2theta: -19.8129
;
_diffrn_measurement_device
;
Saturn724+ (2x2 bin mode)
;
_diffrn_measurement_device_details
;
AFC10: Fixed Chi 2 circle
;
_diffrn_measurement_device_type 'Saturn724+ CCD'
_diffrn_measurement_method '\w scans at fixed \c = 45\%'
_diffrn_orient_matrix_type d*Trek
_diffrn_orient_matrix_UB_11 0.0298
_diffrn_orient_matrix_UB_12 -0.0168
_diffrn_orient_matrix_UB_13 0.0837
_diffrn_orient_matrix_UB_21 -0.0069
_diffrn_orient_matrix_UB_22 -0.0868
_diffrn_orient_matrix_UB_23 -0.0150
_diffrn_orient_matrix_UB_31 0.0585
_diffrn_orient_matrix_UB_32 -0.0041
_diffrn_orient_matrix_UB_33 -0.0035
_diffrn_radiation_detector CCD
_diffrn_radiation_monochromator 'Graphite Monochromator'
_diffrn_radiation_type MoK\a
_diffrn_radiation_wavelength 0.71073
_diffrn_reflns_av_R_equivalents 0.0443
_diffrn_reflns_av_unetI/netI 0.0501
_diffrn_reflns_Laue_measured_fraction_full 0.988
_diffrn_reflns_Laue_measured_fraction_max 0.984
_diffrn_reflns_limit_h_max 23
_diffrn_reflns_limit_h_min -22
_diffrn_reflns_limit_k_max 14
_diffrn_reflns_limit_k_min -14
_diffrn_reflns_limit_l_max 14
_diffrn_reflns_limit_l_min -14
_diffrn_reflns_number 14195
_diffrn_reflns_point_group_measured_fraction_full 0.988
_diffrn_reflns_point_group_measured_fraction_max 0.984
_diffrn_reflns_theta_full 26.000
_diffrn_reflns_theta_max 27.470
_diffrn_reflns_theta_min 2.575
_diffrn_source 'Sealed Tube'
_diffrn_source_current 30.0000
_diffrn_source_power 1.5000
_diffrn_source_voltage 50.0000
_exptl_absorpt_coefficient_mu 0.085
_exptl_absorpt_correction_T_max 1.0000
_exptl_absorpt_correction_T_min 0.8738
_exptl_absorpt_correction_type multi-scan
_exptl_absorpt_process_details 'CrystalClear (Rigaku Inc., 2007)'
_exptl_crystal_colour pink
_exptl_crystal_colour_primary pink
_exptl_crystal_density_diffrn 1.339
_exptl_crystal_description plate
_exptl_crystal_F_000 944
_exptl_crystal_size_max 0.37
_exptl_crystal_size_mid 0.33
_exptl_crystal_size_min 0.05
_refine_diff_density_max 0.192
_refine_diff_density_min -0.204
_refine_diff_density_rms 0.044
_refine_ls_extinction_method none
_refine_ls_goodness_of_fit_ref 1.385
_refine_ls_hydrogen_treatment constr
_refine_ls_matrix_type full
_refine_ls_number_parameters 311
_refine_ls_number_reflns 5010
_refine_ls_number_restraints 0
_refine_ls_restrained_S_all 1.385
_refine_ls_R_factor_all 0.1103
_refine_ls_R_factor_gt 0.0854
_refine_ls_shift/su_max 0.001
_refine_ls_shift/su_mean 0.000
_refine_ls_structure_factor_coef Fsqd
_refine_ls_weighting_details 'w=1/[\s^2^(Fo^2^)+(0.1000P)^2^] where P=(Fo^2^+2Fc^2^)/3'
_refine_ls_weighting_scheme calc
_refine_ls_wR_factor_gt 0.2158
_refine_ls_wR_factor_ref 0.2293
_reflns_Friedel_coverage 0.000
_reflns_number_gt 3978
_reflns_number_total 5010
_reflns_threshold_expression 'I > 2\s(I)'
_cod_data_source_file jo5b01722_si_001.cif
_cod_data_source_block a
_cod_database_code 4036356
_shelx_space_group_comment
;
The symmetry employed for this shelxl refinement is uniquely defined
by the following loop, which should always be used as a source of
symmetry information in preference to the above space-group names.
They are only intended as comments.
;
_diffrn_number_total 5267
_olex2_refinement_description
;
1. Fixed Uiso
 At 1.2 times of:
  All C(H) groups
 At 1.5 times of:
  All C(H,H,H) groups
2.a Aromatic/amide H refined with riding coordinates:
 C2(H2), C3(H3), C8(H8), C9(H9), C10(H10), C15(H15), C16(H16), C20(H20),
 C21(H21), C22(H22), C25(H25), C26(H26)
2.b Idealised Me refined as rotating group:
 C6(H6A,H6B,H6C), C12(H12A,H12B,H12C), C18(H18A,H18B,H18C), C24(H24A,H24B,H24C)
;
_shelx_shelxl_version_number 2014/7
_olex2_submission_special_instructions 'No special instructions were received'

loop_
_space_group_symop_operation_xyz
'x, y, z'
'-x, y+1/2, -z+1/2'
'-x, -y, -z'
'x, -y-1/2, z-1/2'

loop_
_atom_site_label
_atom_site_type_symbol
_atom_site_fract_x
_atom_site_fract_y
_atom_site_fract_z
_atom_site_U_iso_or_equiv
_atom_site_adp_type
_atom_site_occupancy
_atom_site_site_symmetry_order
_atom_site_calc_flag
_atom_site_refinement_flags_posn
N1 N 0.39414(12) 0.65294(19) 0.77125(18) 0.0369(5) Uani 1 1 d .
N2 N 0.34520(13) 0.46616(19) 0.79839(18) 0.0392(5) Uani 1 1 d .
N3 N 0.21522(12) 0.51294(18) 0.72976(17) 0.0339(5) Uani 1 1 d .
N4 N 0.09021(13) 0.5639(2) 0.6271(2) 0.0432(6) Uani 1 1 d .
N5 N 0.12545(12) 0.7600(2) 0.60463(18) 0.0376(5) Uani 1 1 d .
N6 N 0.17322(15) 0.9557(2) 0.6096(2) 0.0453(6) Uani 1 1 d .
N7 N 0.30604(13) 0.91128(18) 0.68219(18) 0.0364(5) Uani 1 1 d .
N8 N 0.43499(13) 0.8493(2) 0.7552(2) 0.0462(6) Uani 1 1 d .
C1 C 0.40779(15) 0.7392(2) 0.7003(2) 0.0385(6) Uani 1 1 d .
C2 C 0.39325(16) 0.7266(3) 0.5768(2) 0.0428(7) Uani 1 1 d .
H2 H 0.4101 0.7830 0.5313 0.051 Uiso 1 1 calc R
C3 C 0.35281(15) 0.6274(2) 0.5232(2) 0.0393(6) Uani 1 1 d .
H3 H 0.3424 0.6165 0.4402 0.047 Uiso 1 1 calc R
C4 C 0.32737(15) 0.5433(2) 0.5919(2) 0.0342(6) Uani 1 1 d .
C5 C 0.35525(15) 0.5570(2) 0.7186(2) 0.0342(6) Uani 1 1 d .
C6 C 0.4109(2) 0.4451(3) 0.9067(3) 0.0560(8) Uani 1 1 d .
H6A H 0.4593 0.4658 0.8906 0.084 Uiso 1 1 calc GR
H6B H 0.4121 0.3630 0.9285 0.084 Uiso 1 1 calc GR
H6C H 0.4043 0.4925 0.9721 0.084 Uiso 1 1 calc GR
C7 C 0.26926(18) 0.4461(2) 0.8042(2) 0.0390(6) Uani 1 1 d .
C8 C 0.2502(2) 0.3637(3) 0.8812(3) 0.0544(8) Uani 1 1 d .
H8 H 0.2887 0.3217 0.9379 0.065 Uiso 1 1 calc R
C9 C 0.1716(2) 0.3480(3) 0.8689(3) 0.0618(9) Uani 1 1 d .
H9 H 0.1568 0.2938 0.9188 0.074 Uiso 1 1 calc R
C10 C 0.1141(2) 0.4093(3) 0.7857(3) 0.0541(8) Uani 1 1 d .
H10 H 0.0611 0.3955 0.7762 0.065 Uiso 1 1 calc R
C11 C 0.13934(16) 0.4941(2) 0.7155(2) 0.0403(6) Uani 1 1 d .
C12 C 0.01373(18) 0.5971(3) 0.6389(3) 0.0638(9) Uani 1 1 d .
H12A H -0.0154 0.5271 0.6451 0.096 Uiso 1 1 calc GR
H12B H -0.0144 0.6417 0.5693 0.096 Uiso 1 1 calc GR
H12C H 0.0205 0.6443 0.7103 0.096 Uiso 1 1 calc GR
C13 C 0.12842(14) 0.6485(2) 0.5698(2) 0.0352(6) Uani 1 1 d .
C14 C 0.16700(15) 0.6114(2) 0.4852(2) 0.0364(6) Uani 1 1 d .
C15 C 0.19133(16) 0.7012(2) 0.4222(2) 0.0405(6) Uani 1 1 d .
H15 H 0.2091 0.6828 0.3560 0.049 Uiso 1 1 calc R
C16 C 0.18932(16) 0.8178(3) 0.4572(2) 0.0433(7) Uani 1 1 d .
H16 H 0.2059 0.8785 0.4161 0.052 Uiso 1 1 calc R
C17 C 0.16174(15) 0.8411(2) 0.5556(2) 0.0382(6) Uani 1 1 d .
C18 C 0.10658(19) 1.0173(3) 0.6297(3) 0.0603(9) Uani 1 1 d .
H18A H 0.0892 1.0775 0.5693 0.090 Uiso 1 1 calc GR
H18B H 0.1217 1.0530 0.7084 0.090 Uiso 1 1 calc GR
H18C H 0.0647 0.9622 0.6246 0.090 Uiso 1 1 calc GR
C19 C 0.24966(18) 0.9940(2) 0.6623(2) 0.0408(7) Uani 1 1 d .
C20 C 0.2669(2) 1.1118(3) 0.6963(3) 0.0516(8) Uani 1 1 d .
H20 H 0.2274 1.1684 0.6832 0.062 Uiso 1 1 calc R
C21 C 0.3438(2) 1.1410(3) 0.7494(3) 0.0561(9) Uani 1 1 d .
H21 H 0.3567 1.2189 0.7722 0.067 Uiso 1 1 calc R
C22 C 0.4025(2) 1.0576(3) 0.7698(3) 0.0527(8) Uani 1 1 d .
H22 H 0.4548 1.0776 0.8056 0.063 Uiso 1 1 calc R
C23 C 0.38039(17) 0.9415(2) 0.7346(2) 0.0410(6) Uani 1 1 d .
C24 C 0.50466(17) 0.8507(3) 0.8592(3) 0.0533(8) Uani 1 1 d .
H24A H 0.5236 0.7714 0.8777 0.080 Uiso 1 1 calc GR
H24B H 0.4916 0.8838 0.9275 0.080 Uiso 1 1 calc GR
H24C H 0.5447 0.8978 0.8409 0.080 Uiso 1 1 calc GR
C25 C 0.26749(16) 0.4560(2) 0.5293(2) 0.0395(6) Uani 1 1 d .
H25 H 0.2821 0.3774 0.5259 0.047 Uiso 1 1 calc R
C26 C 0.19310(16) 0.4874(2) 0.4777(2) 0.0422(7) Uani 1 1 d .
H26 H 0.1571 0.4312 0.4365 0.051 Uiso 1 1 calc R

loop_
_atom_site_aniso_label
_atom_site_aniso_U_11
_atom_site_aniso_U_22
_atom_site_aniso_U_33
_atom_site_aniso_U_23
_atom_site_aniso_U_13
_atom_site_aniso_U_12
N1 0.0334(11) 0.0427(13) 0.0343(11) -0.0069(9) 0.0092(9) -0.0002(10)
N2 0.0461(13) 0.0364(12) 0.0319(11) 0.0023(9) 0.0064(9) 0.0049(10)
N3 0.0420(12) 0.0315(11) 0.0296(10) -0.0036(8) 0.0123(8) -0.0047(10)
N4 0.0359(12) 0.0517(14) 0.0425(12) -0.0074(10) 0.0120(10) -0.0104(11)
N5 0.0363(12) 0.0439(13) 0.0315(10) -0.0014(9) 0.0078(9) 0.0027(10)
N6 0.0536(15) 0.0367(13) 0.0461(13) -0.0002(10) 0.0151(11) 0.0078(11)
N7 0.0456(13) 0.0338(12) 0.0319(11) 0.0004(8) 0.0143(9) -0.0042(11)
N8 0.0403(13) 0.0462(15) 0.0505(14) -0.0097(11) 0.0104(10) -0.0114(12)
C1 0.0308(13) 0.0455(16) 0.0407(14) -0.0012(11) 0.0129(10) -0.0006(12)
C2 0.0403(15) 0.0526(17) 0.0418(14) -0.0012(12) 0.0217(11) -0.0018(13)
C3 0.0416(15) 0.0492(16) 0.0316(13) -0.0062(11) 0.0179(11) 0.0022(13)
C4 0.0359(13) 0.0370(14) 0.0307(12) -0.0072(10) 0.0114(10) 0.0071(11)
C5 0.0346(13) 0.0366(14) 0.0306(12) -0.0027(10) 0.0083(10) 0.0053(11)
C6 0.072(2) 0.0469(17) 0.0362(15) -0.0001(12) -0.0055(14) 0.0078(16)
C7 0.0622(18) 0.0265(13) 0.0308(12) -0.0040(10) 0.0174(12) 0.0037(13)
C8 0.081(2) 0.0374(16) 0.0538(18) 0.0090(13) 0.0332(16) 0.0127(16)
C9 0.098(3) 0.0376(17) 0.066(2) 0.0082(15) 0.049(2) -0.0010(18)
C10 0.064(2) 0.0438(18) 0.066(2) -0.0070(15) 0.0380(16) -0.0136(16)
C11 0.0489(16) 0.0379(15) 0.0376(13) -0.0101(11) 0.0181(12) -0.0089(13)
C12 0.0414(17) 0.078(3) 0.075(2) -0.0029(19) 0.0228(15) -0.0072(17)
C13 0.0327(13) 0.0394(15) 0.0303(12) -0.0040(10) 0.0040(10) -0.0010(11)
C14 0.0335(13) 0.0454(15) 0.0263(11) -0.0064(10) 0.0024(9) 0.0001(12)
C15 0.0460(16) 0.0498(17) 0.0226(11) 0.0005(10) 0.0051(10) 0.0068(13)
C16 0.0523(17) 0.0475(16) 0.0278(12) 0.0083(11) 0.0081(11) 0.0065(14)
C17 0.0385(14) 0.0427(15) 0.0291(12) 0.0044(10) 0.0027(10) 0.0117(12)
C18 0.061(2) 0.060(2) 0.062(2) -0.0076(16) 0.0208(16) 0.0184(17)
C19 0.0616(18) 0.0351(15) 0.0293(12) 0.0025(10) 0.0188(12) -0.0017(14)
C20 0.076(2) 0.0363(16) 0.0461(16) -0.0011(12) 0.0236(15) 0.0033(15)
C21 0.089(3) 0.0350(16) 0.0507(17) -0.0089(13) 0.0303(17) -0.0126(18)
C22 0.067(2) 0.0504(18) 0.0462(16) -0.0099(13) 0.0257(15) -0.0232(17)
C23 0.0517(17) 0.0415(15) 0.0347(13) -0.0040(11) 0.0201(12) -0.0147(14)
C24 0.0427(16) 0.069(2) 0.0464(16) -0.0100(14) 0.0108(13) -0.0163(15)
C25 0.0501(16) 0.0364(15) 0.0316(12) -0.0096(10) 0.0108(11) 0.0036(13)
C26 0.0485(17) 0.0458(16) 0.0307(12) -0.0128(11) 0.0089(11) -0.0054(14)

loop_
_atom_type_symbol
_atom_type_description
_atom_type_scat_dispersion_real
_atom_type_scat_dispersion_imag
_atom_type_scat_source
C C 0.0033 0.0016 'International Tables Vol C Tables 4.2.6.8 and 6.1.1.4'
H H 0.0000 0.0000 'International Tables Vol C Tables 4.2.6.8 and 6.1.1.4'
N N 0.0061 0.0033 'International Tables Vol C Tables 4.2.6.8 and 6.1.1.4'

loop_
_geom_angle_atom_site_label_1
_geom_angle_atom_site_label_2
_geom_angle_atom_site_label_3
_geom_angle
C5 N1 C1 118.3(2)
C5 N2 C6 116.9(2)
C7 N2 C5 116.9(2)
C7 N2 C6 118.6(2)
C7 N3 C11 120.6(2)
C11 N4 C12 119.1(2)
C11 N4 C13 115.9(2)
C13 N4 C12 116.6(2)
C13 N5 C17 117.2(2)
C17 N6 C18 119.1(2)
C19 N6 C17 118.3(2)
C19 N6 C18 121.4(2)
C23 N7 C19 119.6(2)
C1 N8 C24 118.6(2)
C23 N8 C1 116.6(2)
C23 N8 C24 121.1(2)
N1 C1 N8 117.7(2)
N1 C1 C2 122.9(3)
C2 C1 N8 119.4(3)
C1 C2 H2 121.1
C3 C2 C1 117.8(3)
C3 C2 H2 121.1
C2 C3 H3 119.6
C2 C3 C4 120.8(2)
C4 C3 H3 119.6
C3 C4 C5 116.1(2)
C3 C4 C25 118.9(2)
C5 C4 C25 124.7(2)
N1 C5 N2 115.8(2)
N1 C5 C4 122.9(2)
C4 C5 N2 121.3(2)
N2 C6 H6A 109.5
N2 C6 H6B 109.5
N2 C6 H6C 109.5
H6A C6 H6B 109.5
H6A C6 H6C 109.5
H6B C6 H6C 109.5
N2 C7 C8 123.9(3)
N3 C7 N2 114.1(2)
N3 C7 C8 122.1(3)
C7 C8 H8 121.8
C9 C8 C7 116.5(3)
C9 C8 H8 121.8
C8 C9 H9 118.7
C10 C9 C8 122.5(3)
C10 C9 H9 118.7
C9 C10 H10 121.6
C9 C10 C11 116.8(3)
C11 C10 H10 121.6
N3 C11 N4 113.8(2)
N3 C11 C10 121.2(3)
N4 C11 C10 125.1(3)
N4 C12 H12A 109.5
N4 C12 H12B 109.5
N4 C12 H12C 109.5
H12A C12 H12B 109.5
H12A C12 H12C 109.5
H12B C12 H12C 109.5
N5 C13 N4 115.3(2)
N5 C13 C14 124.2(2)
C14 C13 N4 120.6(2)
C13 C14 C26 122.9(2)
C15 C14 C13 115.6(2)
C15 C14 C26 120.6(2)
C14 C15 H15 119.8
C16 C15 C14 120.4(2)
C16 C15 H15 119.8
C15 C16 H16 121.1
C15 C16 C17 117.8(3)
C17 C16 H16 121.1
N5 C17 N6 117.6(2)
N5 C17 C16 123.0(3)
C16 C17 N6 119.4(3)
N6 C18 H18A 109.5
N6 C18 H18B 109.5
N6 C18 H18C 109.5
H18A C18 H18B 109.5
H18A C18 H18C 109.5
H18B C18 H18C 109.5
N6 C19 C20 121.9(3)
N7 C19 N6 116.5(2)
N7 C19 C20 121.6(3)
C19 C20 H20 121.1
C21 C20 C19 117.8(3)
C21 C20 H20 121.1
C20 C21 H21 119.3
C20 C21 C22 121.5(3)
C22 C21 H21 119.3
C21 C22 H22 121.4
C21 C22 C23 117.3(3)
C23 C22 H22 121.4
N7 C23 N8 115.8(2)
N7 C23 C22 122.3(3)
C22 C23 N8 121.9(3)
N8 C24 H24A 109.5
N8 C24 H24B 109.5
N8 C24 H24C 109.5
H24A C24 H24B 109.5
H24A C24 H24C 109.5
H24B C24 H24C 109.5
C4 C25 H25 119.3
C26 C25 C4 121.5(2)
C26 C25 H25 119.3
C14 C26 H26 119.6
C25 C26 C14 120.7(2)
C25 C26 H26 119.6

loop_
_geom_bond_atom_site_label_1
_geom_bond_atom_site_label_2
_geom_bond_distance
N1 C1 1.340(3)
N1 C5 1.336(3)
N2 C5 1.425(3)
N2 C6 1.466(3)
N2 C7 1.389(4)
N3 C7 1.327(3)
N3 C11 1.328(3)
N4 C11 1.385(4)
N4 C12 1.454(4)
N4 C13 1.440(3)
N5 C13 1.331(3)
N5 C17 1.337(3)
N6 C17 1.428(3)
N6 C18 1.449(4)
N6 C19 1.389(4)
N7 C19 1.342(4)
N7 C23 1.331(3)
N8 C1 1.418(3)
N8 C23 1.398(4)
N8 C24 1.457(4)
C1 C2 1.382(4)
C2 H2 0.9300
C2 C3 1.380(4)
C3 H3 0.9300
C3 C4 1.395(4)
C4 C5 1.412(3)
C4 C25 1.479(4)
C6 H6A 0.9600
C6 H6B 0.9600
C6 H6C 0.9600
C7 C8 1.395(4)
C8 H8 0.9300
C8 C9 1.376(5)
C9 H9 0.9300
C9 C10 1.372(5)
C10 H10 0.9300
C10 C11 1.410(4)
C12 H12A 0.9600
C12 H12B 0.9600
C12 H12C 0.9600
C13 C14 1.408(3)
C14 C15 1.389(4)
C14 C26 1.488(4)
C15 H15 0.9300
C15 C16 1.383(4)
C16 H16 0.9300
C16 C17 1.385(4)
C18 H18A 0.9600
C18 H18B 0.9600
C18 H18C 0.9600
C19 C20 1.398(4)
C20 H20 0.9300
C20 C21 1.369(5)
C21 H21 0.9300
C21 C22 1.376(5)
C22 H22 0.9300
C22 C23 1.398(4)
C24 H24A 0.9600
C24 H24B 0.9600
C24 H24C 0.9600
C25 H25 0.9300
C25 C26 1.333(4)
C26 H26 0.9300

loop_
_geom_torsion_atom_site_label_1
_geom_torsion_atom_site_label_2
_geom_torsion_atom_site_label_3
_geom_torsion_atom_site_label_4
_geom_torsion
N1 C1 C2 C3 9.4(4)
N2 C7 C8 C9 -174.9(2)
N3 C7 C8 C9 5.4(4)
N4 C13 C14 C15 170.6(2)
N4 C13 C14 C26 -19.9(4)
N5 C13 C14 C15 -10.9(4)
N5 C13 C14 C26 158.7(2)
N6 C19 C20 C21 179.0(2)
N7 C19 C20 C21 0.9(4)
N8 C1 C2 C3 -167.7(2)
C1 N1 C5 N2 177.6(2)
C1 N1 C5 C4 -0.7(4)
C1 N8 C23 N7 10.4(3)
C1 N8 C23 C22 -171.2(2)
C1 C2 C3 C4 0.3(4)
C2 C3 C4 C5 -9.0(4)
C2 C3 C4 C25 164.2(2)
C3 C4 C5 N1 9.5(4)
C3 C4 C5 N2 -168.6(2)
C3 C4 C25 C26 -70.7(3)
C4 C25 C26 C14 -2.3(4)
C5 N1 C1 N8 167.9(2)
C5 N1 C1 C2 -9.2(4)
C5 N2 C7 N3 2.3(3)
C5 N2 C7 C8 -177.4(2)
C5 C4 C25 C26 101.9(3)
C6 N2 C5 N1 -37.7(3)
C6 N2 C5 C4 140.5(3)
C6 N2 C7 N3 151.2(2)
C6 N2 C7 C8 -28.5(4)
C7 N2 C5 N1 111.7(2)
C7 N2 C5 C4 -70.1(3)
C7 N3 C11 N4 -174.5(2)
C7 N3 C11 C10 5.1(4)
C7 C8 C9 C10 0.0(5)
C8 C9 C10 C11 -2.6(5)
C9 C10 C11 N3 0.2(4)
C9 C10 C11 N4 179.7(3)
C11 N3 C7 N2 172.3(2)
C11 N3 C7 C8 -8.0(4)
C11 N4 C13 N5 -104.4(3)
C11 N4 C13 C14 74.3(3)
C12 N4 C11 N3 -150.3(3)
C12 N4 C11 C10 30.2(4)
C12 N4 C13 N5 43.7(3)
C12 N4 C13 C14 -137.6(3)
C13 N4 C11 N3 -3.0(3)
C13 N4 C11 C10 177.5(2)
C13 N5 C17 N6 -167.2(2)
C13 N5 C17 C16 11.7(4)
C13 C14 C15 C16 10.8(4)
C13 C14 C26 C25 -98.7(3)
C14 C15 C16 C17 -0.6(4)
C15 C14 C26 C25 70.3(3)
C15 C16 C17 N5 -11.4(4)
C15 C16 C17 N6 167.5(2)
C17 N5 C13 N4 178.5(2)
C17 N5 C13 C14 -0.1(4)
C17 N6 C19 N7 -14.3(3)
C17 N6 C19 C20 167.5(2)
C18 N6 C17 N5 -51.8(3)
C18 N6 C17 C16 129.2(3)
C18 N6 C19 N7 153.0(3)
C18 N6 C19 C20 -25.2(4)
C19 N6 C17 N5 115.7(3)
C19 N6 C17 C16 -63.2(3)
C19 N7 C23 N8 178.1(2)
C19 N7 C23 C22 -0.3(4)
C19 C20 C21 C22 -0.5(4)
C20 C21 C22 C23 -0.3(4)
C21 C22 C23 N7 0.7(4)
C21 C22 C23 N8 -177.6(3)
C23 N7 C19 N6 -178.7(2)
C23 N7 C19 C20 -0.5(4)
C23 N8 C1 N1 -104.7(3)
C23 N8 C1 C2 72.5(3)
C24 N8 C1 N1 53.9(3)
C24 N8 C1 C2 -128.9(3)
C24 N8 C23 N7 -147.6(2)
C24 N8 C23 C22 30.8(4)
C25 C4 C5 N1 -163.3(2)
C25 C4 C5 N2 18.5(4)
C26 C14 C15 C16 -159.0(2)
